data_4035795
loop_
_publ_author_name
'Xu, Hui'
'Liu, Hong-Wei'
'Chen, Kuan'
'Wang, Guan-Wu'

_publ_section_title
;
 One-Pot Multicomponent Mechanosynthesis of Polysubstituted
 trans-2,3-Dihydropyrroles and Pyrroles from Amines, Alkyne Esters, and
 Chalcones.
;
_journal_issue 11
_journal_name_full 'The Journal of organic chemistry'
_journal_page_first 6035
_journal_page_last 6049
_journal_paper_doi 10.1021/acs.joc.8b00665
_journal_volume 83
_journal_year 2018
_chemical_formula_sum 'C30 H29 N O5'
_chemical_formula_weight 483.54
_space_group_crystal_system monoclinic
_space_group_IT_number 14
_space_group_name_Hall '-P 2ybc'
_space_group_name_H-M_alt 'P 1 21/c 1'
_atom_sites_solution_hydrogens geom
_audit_creation_method SHELXL-2013
_cell_angle_alpha 90
_cell_angle_beta 90.9970(10)
_cell_angle_gamma 90
_cell_formula_units_Z 4
_cell_length_a 14.01650(10)
_cell_length_b 9.92850(10)
_cell_length_c 18.7196(2)
_cell_measurement_reflns_used 12907
_cell_measurement_temperature 290(2)
_cell_measurement_theta_max 71.0100
_cell_measurement_theta_min 3.8700
_cell_volume 2604.68(4)
_computing_cell_refinement 'CrysAlisPro (Rigaku OD, 2015)'
_computing_data_collection 'CrysAlisPro (Rigaku OD, 2015)'
_computing_data_reduction 'CrysAlisPro (Rigaku OD, 2015)'
_computing_molecular_graphics 'Ortep-3 (L. J. Farrugia, 2001)'
_computing_publication_material SHELXL-97
_computing_structure_refinement 'SHELXL-97 (Sheldrick, 1997)'
_computing_structure_solution 'SHELXS-97 (Sheldrick, 1997)'
_diffrn_ambient_temperature 290(2)
_diffrn_detector_area_resol_mean 5.2169
_diffrn_measured_fraction_theta_full 0.999
_diffrn_measured_fraction_theta_max 0.985
_diffrn_measurement_device_type 'SuperNova, Dual, Cu at zero, AtlasS2'
_diffrn_measurement_method '\w scans'
_diffrn_radiation_type CuK\a
_diffrn_radiation_wavelength 1.54184
_diffrn_reflns_av_R_equivalents 0.0229
_diffrn_reflns_av_unetI/netI 0.0157
_diffrn_reflns_Laue_measured_fraction_full 0.999
_diffrn_reflns_Laue_measured_fraction_max 0.985
_diffrn_reflns_limit_h_max 17
_diffrn_reflns_limit_h_min -17
_diffrn_reflns_limit_k_max 11
_diffrn_reflns_limit_k_min -11
_diffrn_reflns_limit_l_max 12
_diffrn_reflns_limit_l_min -22
_diffrn_reflns_number 21924
_diffrn_reflns_point_group_measured_fraction_full 0.999
_diffrn_reflns_point_group_measured_fraction_max 0.985
_diffrn_reflns_theta_full 67.684
_diffrn_reflns_theta_max 71.386
_diffrn_reflns_theta_min 4.725
_diffrn_source 'micro-focus sealed X-ray tube'
_exptl_absorpt_coefficient_mu 0.677
_exptl_absorpt_correction_T_max 1.00000
_exptl_absorpt_correction_T_min 0.51013
_exptl_absorpt_correction_type multi-scan
_exptl_absorpt_process_details
;
CrysAlisPro 1.171.38.46 (Rigaku Oxford Diffraction, 2015)
Empirical absorption correction using spherical harmonics,
 implemented in SCALE3 ABSPACK scaling algorithm.
;
_exptl_crystal_colour colorless
_exptl_crystal_density_diffrn 1.233
_exptl_crystal_description block
_exptl_crystal_F_000 1024
_exptl_crystal_size_max 0.320
_exptl_crystal_size_mid 0.240
_exptl_crystal_size_min 0.230
_refine_diff_density_max 0.298
_refine_diff_density_min -0.245
_refine_diff_density_rms 0.039
_refine_ls_extinction_coef 0.0087(5)
_refine_ls_extinction_expression Fc^*^=kFc[1+0.001xFc^2^\l^3^/sin(2\q)]^-1/4^
_refine_ls_extinction_method SHELXL
_refine_ls_goodness_of_fit_ref 1.045
_refine_ls_hydrogen_treatment constr
_refine_ls_matrix_type full
_refine_ls_number_parameters 328
_refine_ls_number_reflns 4987
_refine_ls_number_restraints 19
_refine_ls_restrained_S_all 1.096
_refine_ls_R_factor_all 0.0533
_refine_ls_R_factor_gt 0.0494
_refine_ls_shift/su_max 0.001
_refine_ls_shift/su_mean 0.000
_refine_ls_structure_factor_coef Fsqd
_refine_ls_weighting_details 'w=1/[\s^2^(Fo^2^)+(0.0771P)^2^+0.6705P] where P=(Fo^2^+2Fc^2^)/3'
_refine_ls_weighting_scheme calc
_refine_ls_wR_factor_gt 0.1419
_refine_ls_wR_factor_ref 0.1465
_reflns_Friedel_coverage 0.000
_reflns_number_gt 4479
_reflns_number_total 4987
_reflns_threshold_expression 'I > 2\s(I)'
_cod_data_source_file jo8b00665_si_002.cif
_cod_data_source_block shelxl
_cod_original_sg_symbol_H-M 'P 21/c'
_cod_database_code 4035795
_shelx_space_group_comment
;
The symmetry employed for this shelxl refinement is uniquely defined
by the following loop, which should always be used as a source of
symmetry information in preference to the above space-group names.
They are only intended as comments.
;
_shelx_estimated_absorpt_t_min 0.812
_shelx_estimated_absorpt_t_max 0.860
_shelxl_version_number 2013-4

loop_
_space_group_symop_operation_xyz
'x, y, z'
'-x, y+1/2, -z+1/2'
'-x, -y, -z'
'x, -y-1/2, z-1/2'

loop_
_atom_site_label
_atom_site_type_symbol
_atom_site_fract_x
_atom_site_fract_y
_atom_site_fract_z
_atom_site_U_iso_or_equiv
_atom_site_adp_type
_atom_site_occupancy
_atom_site_site_symmetry_order
_atom_site_calc_flag
_atom_site_refinement_flags_posn
_atom_site_refinement_flags_adp
O3 O 0.07345(9) 0.34154(15) 0.13442(8) 0.0738(4) Uani 1 1 d . .
O1 O 0.42279(11) 0.19147(13) 0.21205(9) 0.0806(4) Uani 1 1 d . .
N1 N 0.30867(9) 0.37034(13) 0.27564(7) 0.0482(3) Uani 1 1 d . .
O2 O 0.15337(11) 0.48749(17) 0.06657(8) 0.0859(5) Uani 1 1 d . .
O5 O 0.07082(9) 0.34257(17) 0.28899(9) 0.0832(5) Uani 1 1 d . U
O4 O 0.15233(13) 0.15059(16) 0.27620(10) 0.0954(5) Uani 1 1 d . .
C3 C 0.31729(10) 0.48724(15) 0.16522(8) 0.0451(3) Uani 1 1 d . .
H3 H 0.3438 0.4661 0.1184 0.054 Uiso 1 1 calc R U
C12 C 0.32527(11) 0.36464(14) 0.34980(8) 0.0453(3) Uani 1 1 d . .
C18 C 0.30712(10) 0.63813(15) 0.17373(8) 0.0456(3) Uani 1 1 d . .
C2 C 0.22345(10) 0.41359(15) 0.17466(8) 0.0481(4) Uani 1 1 d . .
C6 C 0.52334(10) 0.33984(15) 0.15065(8) 0.0454(3) Uani 1 1 d . .
C4 C 0.37947(10) 0.42190(15) 0.22558(8) 0.0437(3) Uani 1 1 d . .
H4 H 0.4196 0.4903 0.2490 0.052 Uiso 1 1 calc R U
C1 C 0.22246(10) 0.35607(15) 0.23941(8) 0.0479(4) Uani 1 1 d . .
C5 C 0.44146(11) 0.30674(15) 0.19732(8) 0.0486(4) Uani 1 1 d . .
C17 C 0.25167(12) 0.38434(16) 0.39769(9) 0.0522(4) Uani 1 1 d . .
H17 H 0.1907 0.4038 0.3802 0.063 Uiso 1 1 calc R U
C11 C 0.57015(12) 0.23382(16) 0.11740(9) 0.0529(4) Uani 1 1 d . .
H11 H 0.5492 0.1459 0.1239 0.063 Uiso 1 1 calc R U
C7 C 0.55640(12) 0.47012(17) 0.14052(10) 0.0564(4) Uani 1 1 d . .
H7 H 0.5260 0.5419 0.1625 0.068 Uiso 1 1 calc R U
C24 C 0.14826(12) 0.42009(18) 0.11977(10) 0.0574(4) Uani 1 1 d . .
C13 C 0.41720(12) 0.34369(17) 0.37624(9) 0.0554(4) Uani 1 1 d . .
H13 H 0.4677 0.3336 0.3451 0.066 Uiso 1 1 calc R U
C16 C 0.26747(13) 0.37548(18) 0.47096(9) 0.0582(4) Uani 1 1 d . .
C10 C 0.64753(13) 0.2588(2) 0.07479(10) 0.0651(5) Uani 1 1 d . .
H10 H 0.6783 0.1876 0.0526 0.078 Uiso 1 1 calc R U
C19 C 0.26690(14) 0.69393(18) 0.23419(9) 0.0605(4) Uani 1 1 d . .
H19 H 0.2439 0.6377 0.2697 0.073 Uiso 1 1 calc R U
C15 C 0.35912(15) 0.35138(18) 0.49629(9) 0.0623(5) Uani 1 1 d . .
H15 H 0.3709 0.3443 0.5452 0.075 Uiso 1 1 calc R U
C23 C 0.33976(13) 0.72419(19) 0.12208(11) 0.0652(5) Uani 1 1 d . .
H23 H 0.3668 0.6893 0.0810 0.078 Uiso 1 1 calc R U
C14 C 0.43292(14) 0.33790(19) 0.44937(10) 0.0638(5) Uani 1 1 d . .
H14 H 0.4946 0.3246 0.4671 0.077 Uiso 1 1 calc R U
C27 C 0.14504(12) 0.2692(2) 0.27028(10) 0.0608(4) Uani 1 1 d . .
C8 C 0.63440(13) 0.4937(2) 0.09780(11) 0.0682(5) Uani 1 1 d . .
H8 H 0.6564 0.5812 0.0913 0.082 Uiso 1 1 calc R U
C9 C 0.67933(13) 0.3876(2) 0.06489(11) 0.0692(5) Uani 1 1 d . .
H9 H 0.7313 0.4036 0.0359 0.083 Uiso 1 1 calc R U
C20 C 0.26067(15) 0.83135(19) 0.24226(11) 0.0679(5) Uani 1 1 d . .
H20 H 0.2341 0.8671 0.2833 0.082 Uiso 1 1 calc R U
C21 C 0.29328(14) 0.91589(19) 0.19042(14) 0.0758(6) Uani 1 1 d . .
H21 H 0.2886 1.0088 0.1958 0.091 Uiso 1 1 calc R U
C22 C 0.33277(16) 0.8623(2) 0.13059(15) 0.0837(7) Uani 1 1 d . .
H22 H 0.3552 0.9192 0.0952 0.100 Uiso 1 1 calc R U
C30 C 0.18600(17) 0.3963(3) 0.52109(12) 0.0918(7) Uani 1 1 d . .
H30A H 0.1621 0.4865 0.5160 0.138 Uiso 1 1 calc R U
H30B H 0.2079 0.3824 0.5694 0.138 Uiso 1 1 calc R U
H30C H 0.1360 0.3334 0.5098 0.138 Uiso 1 1 calc R U
C25 C -0.00812(17) 0.3483(3) 0.08588(17) 0.1012(9) Uani 1 1 d . .
H25A H 0.0131 0.3519 0.0369 0.121 Uiso 1 1 calc R U
H25B H -0.0452 0.4287 0.0953 0.121 Uiso 1 1 calc R U
C26 C -0.06675(18) 0.2278(3) 0.09675(19) 0.1142(10) Uani 1 1 d . .
H26A H -0.1172 0.2253 0.0614 0.171 Uiso 1 1 calc R U
H26B H -0.0936 0.2304 0.1436 0.171 Uiso 1 1 calc R U
H26C H -0.0278 0.1488 0.0924 0.171 Uiso 1 1 calc R U
C28 C -0.0111(2) 0.2682(4) 0.3142(2) 0.1491(16) Uani 1 1 d D U
H28A H -0.0627 0.2764 0.2793 0.179 Uiso 1 1 calc R U
H28B H 0.0057 0.1736 0.3178 0.179 Uiso 1 1 calc R U
C29 C -0.0426(3) 0.3119(5) 0.37946(18) 0.1568(18) Uani 1 1 d D U
H29A H -0.0961 0.2583 0.3935 0.235 Uiso 1 1 calc R U
H29B H -0.0617 0.4046 0.3759 0.235 Uiso 1 1 calc R U
H29C H 0.0079 0.3033 0.4145 0.235 Uiso 1 1 calc R U

loop_
_atom_site_aniso_label
_atom_site_aniso_U_11
_atom_site_aniso_U_22
_atom_site_aniso_U_33
_atom_site_aniso_U_23
_atom_site_aniso_U_13
_atom_site_aniso_U_12
O3 0.0498(7) 0.0900(10) 0.0810(9) -0.0047(7) -0.0130(6) -0.0162(6)
O1 0.0876(10) 0.0426(7) 0.1130(11) 0.0031(6) 0.0369(8) -0.0067(6)
N1 0.0399(6) 0.0571(8) 0.0476(7) 0.0029(5) 0.0030(5) -0.0064(5)
O2 0.0829(10) 0.1008(11) 0.0732(9) 0.0192(8) -0.0257(7) -0.0186(8)
O5 0.0457(7) 0.1107(12) 0.0937(10) -0.0239(8) 0.0183(6) -0.0158(7)
O4 0.0963(12) 0.0659(10) 0.1249(14) 0.0016(8) 0.0287(10) -0.0291(8)
C3 0.0421(7) 0.0482(8) 0.0451(7) -0.0011(6) 0.0025(6) -0.0020(6)
C12 0.0494(8) 0.0375(7) 0.0490(8) 0.0020(6) 0.0022(6) -0.0031(6)
C18 0.0377(7) 0.0482(8) 0.0508(8) 0.0027(6) -0.0035(6) -0.0022(6)
C2 0.0431(8) 0.0484(8) 0.0527(8) -0.0047(6) -0.0005(6) -0.0046(6)
C6 0.0406(7) 0.0436(8) 0.0520(8) -0.0011(6) -0.0003(6) 0.0016(6)
C4 0.0389(7) 0.0442(8) 0.0479(7) 0.0008(6) 0.0033(5) -0.0041(6)
C1 0.0404(7) 0.0487(8) 0.0547(8) -0.0055(6) 0.0033(6) -0.0038(6)
C5 0.0476(8) 0.0408(8) 0.0574(9) -0.0004(6) 0.0029(6) -0.0037(6)
C17 0.0495(8) 0.0533(9) 0.0539(9) 0.0005(7) 0.0041(6) -0.0043(7)
C11 0.0515(8) 0.0462(8) 0.0609(9) -0.0044(7) -0.0028(7) 0.0064(6)
C7 0.0499(8) 0.0457(8) 0.0742(11) -0.0016(7) 0.0134(7) 0.0012(7)
C24 0.0508(9) 0.0592(10) 0.0621(10) -0.0075(8) -0.0066(7) -0.0044(7)
C13 0.0518(9) 0.0583(10) 0.0561(9) -0.0035(7) 0.0002(7) 0.0042(7)
C16 0.0678(11) 0.0540(9) 0.0531(9) -0.0016(7) 0.0095(7) -0.0100(8)
C10 0.0569(10) 0.0694(12) 0.0693(11) -0.0105(9) 0.0089(8) 0.0161(8)
C19 0.0730(11) 0.0541(10) 0.0545(9) 0.0000(7) 0.0028(8) 0.0022(8)
C15 0.0822(12) 0.0554(10) 0.0492(9) 0.0002(7) -0.0047(8) 0.0014(8)
C23 0.0601(10) 0.0613(11) 0.0748(11) 0.0158(8) 0.0176(8) 0.0040(8)
C14 0.0649(11) 0.0660(11) 0.0601(10) -0.0048(8) -0.0106(8) 0.0101(8)
C27 0.0510(9) 0.0687(12) 0.0629(10) -0.0083(8) 0.0082(7) -0.0148(8)
C8 0.0574(10) 0.0584(10) 0.0893(13) 0.0065(9) 0.0188(9) -0.0042(8)
C9 0.0530(9) 0.0803(13) 0.0749(12) 0.0028(10) 0.0189(8) 0.0052(9)
C20 0.0738(12) 0.0574(11) 0.0723(12) -0.0113(9) -0.0079(9) 0.0066(9)
C21 0.0576(10) 0.0465(10) 0.1230(18) 0.0005(10) -0.0075(11) -0.0002(8)
C22 0.0728(13) 0.0594(12) 0.1197(19) 0.0296(12) 0.0243(12) 0.0019(9)
C30 0.0819(15) 0.132(2) 0.0617(12) -0.0090(12) 0.0199(10) -0.0151(14)
C25 0.0623(13) 0.1052(19) 0.135(2) -0.0161(16) -0.0417(14) -0.0059(12)
C26 0.0598(13) 0.140(3) 0.143(2) -0.037(2) -0.0110(14) -0.0273(15)
C28 0.0795(17) 0.192(3) 0.178(3) -0.071(3) 0.067(2) -0.068(2)
C29 0.124(3) 0.241(5) 0.107(2) -0.040(3) 0.053(2) -0.094(3)

loop_
_atom_type_symbol
_atom_type_description
_atom_type_scat_dispersion_real
_atom_type_scat_dispersion_imag
_atom_type_scat_source
C C 0.0181 0.0091 'International Tables Vol C Tables 4.2.6.8 and 6.1.1.4'
H H 0.0000 0.0000 'International Tables Vol C Tables 4.2.6.8 and 6.1.1.4'
N N 0.0311 0.0180 'International Tables Vol C Tables 4.2.6.8 and 6.1.1.4'
O O 0.0492 0.0322 'International Tables Vol C Tables 4.2.6.8 and 6.1.1.4'

loop_
_geom_angle_atom_site_label_1
_geom_angle_atom_site_label_2
_geom_angle_atom_site_label_3
_geom_angle
C24 O3 C25 117.17(18)
C1 N1 C12 127.51(13)
C1 N1 C4 108.49(12)
C12 N1 C4 122.85(12)
C27 O5 C28 115.9(2)
C18 C3 C2 112.40(12)
C18 C3 C4 112.87(12)
C2 C3 C4 100.95(11)
C18 C3 H3 110.1
C2 C3 H3 110.1
C4 C3 H3 110.1
C13 C12 C17 119.02(15)
C13 C12 N1 119.69(14)
C17 C12 N1 121.25(14)
C23 C18 C19 118.04(16)
C23 C18 C3 120.54(15)
C19 C18 C3 121.40(14)
C1 C2 C24 129.53(15)
C1 C2 C3 109.46(13)
C24 C2 C3 120.86(14)
C7 C6 C11 118.82(15)
C7 C6 C5 123.20(14)
C11 C6 C5 117.95(14)
N1 C4 C5 110.67(12)
N1 C4 C3 103.44(11)
C5 C4 C3 111.91(12)
N1 C4 H4 110.2
C5 C4 H4 110.2
C3 C4 H4 110.2
C2 C1 N1 112.17(13)
C2 C1 C27 127.49(14)
N1 C1 C27 119.93(14)
O1 C5 C6 121.00(15)
O1 C5 C4 120.06(14)
C6 C5 C4 118.93(12)
C16 C17 C12 121.33(16)
C16 C17 H17 119.3
C12 C17 H17 119.3
C10 C11 C6 120.23(16)
C10 C11 H11 119.9
C6 C11 H11 119.9
C8 C7 C6 120.34(16)
C8 C7 H7 119.8
C6 C7 H7 119.8
O2 C24 O3 123.48(16)
O2 C24 C2 123.66(16)
O3 C24 C2 112.85(15)
C14 C13 C12 119.33(16)
C14 C13 H13 120.3
C12 C13 H13 120.3
C15 C16 C17 118.76(16)
C15 C16 C30 121.38(17)
C17 C16 C30 119.84(18)
C9 C10 C11 120.52(16)
C9 C10 H10 119.7
C11 C10 H10 119.7
C20 C19 C18 120.84(17)
C20 C19 H19 119.6
C18 C19 H19 119.6
C14 C15 C16 120.17(16)
C14 C15 H15 119.9
C16 C15 H15 119.9
C18 C23 C22 120.65(19)
C18 C23 H23 119.7
C22 C23 H23 119.7
C15 C14 C13 121.27(17)
C15 C14 H14 119.4
C13 C14 H14 119.4
O4 C27 O5 126.06(18)
O4 C27 C1 122.78(17)
O5 C27 C1 111.16(16)
C9 C8 C7 119.99(17)
C9 C8 H8 120.0
C7 C8 H8 120.0
C10 C9 C8 120.10(17)
C10 C9 H9 120.0
C8 C9 H9 120.0
C21 C20 C19 120.54(19)
C21 C20 H20 119.7
C19 C20 H20 119.7
C22 C21 C20 119.20(18)
C22 C21 H21 120.4
C20 C21 H21 120.4
C21 C22 C23 120.72(19)
C21 C22 H22 119.6
C23 C22 H22 119.6
C16 C30 H30A 109.5
C16 C30 H30B 109.5
H30A C30 H30B 109.5
C16 C30 H30C 109.5
H30A C30 H30C 109.5
H30B C30 H30C 109.5
O3 C25 C26 108.2(2)
O3 C25 H25A 110.1
C26 C25 H25A 110.1
O3 C25 H25B 110.1
C26 C25 H25B 110.1
H25A C25 H25B 108.4
C25 C26 H26A 109.5
C25 C26 H26B 109.5
H26A C26 H26B 109.5
C25 C26 H26C 109.5
H26A C26 H26C 109.5
H26B C26 H26C 109.5
C29 C28 O5 113.4(2)
C29 C28 H28A 108.9
O5 C28 H28A 108.9
C29 C28 H28B 108.9
O5 C28 H28B 108.9
H28A C28 H28B 107.7
C28 C29 H29A 109.5
C28 C29 H29B 109.5
H29A C29 H29B 109.5
C28 C29 H29C 109.5
H29A C29 H29C 109.5
H29B C29 H29C 109.5

loop_
_geom_bond_atom_site_label_1
_geom_bond_atom_site_label_2
_geom_bond_distance
O3 C24 1.339(2)
O3 C25 1.449(2)
O1 C5 1.207(2)
N1 C1 1.3826(19)
N1 C12 1.4047(19)
N1 C4 1.4688(18)
O2 C24 1.203(2)
O5 C27 1.322(2)
O5 C28 1.450(3)
O4 C27 1.187(2)
C3 C18 1.514(2)
C3 C2 1.518(2)
C3 C4 1.557(2)
C3 H3 0.9800
C12 C13 1.388(2)
C12 C17 1.392(2)
C18 C23 1.375(2)
C18 C19 1.389(2)
C2 C1 1.340(2)
C2 C24 1.460(2)
C6 C7 1.388(2)
C6 C11 1.393(2)
C6 C5 1.491(2)
C4 C5 1.536(2)
C4 H4 0.9800
C1 C27 1.509(2)
C17 C16 1.388(2)
C17 H17 0.9300
C11 C10 1.380(3)
C11 H11 0.9300
C7 C8 1.386(2)
C7 H7 0.9300
C13 C14 1.384(2)
C13 H13 0.9300
C16 C15 1.382(3)
C16 C30 1.505(3)
C10 C9 1.368(3)
C10 H10 0.9300
C19 C20 1.376(3)
C19 H19 0.9300
C15 C14 1.375(3)
C15 H15 0.9300
C23 C22 1.384(3)
C23 H23 0.9300
C14 H14 0.9300
C8 C9 1.378(3)
C8 H8 0.9300
C9 H9 0.9300
C20 C21 1.368(3)
C20 H20 0.9300
C21 C22 1.366(3)
C21 H21 0.9300
C22 H22 0.9300
C30 H30A 0.9600
C30 H30B 0.9600
C30 H30C 0.9600
C25 C26 1.468(4)
C25 H25A 0.9700
C25 H25B 0.9700
C26 H26A 0.9600
C26 H26B 0.9600
C26 H26C 0.9600
C28 C29 1.377(3)
C28 H28A 0.9700
C28 H28B 0.9700
C29 H29A 0.9600
C29 H29B 0.9600
C29 H29C 0.9600

loop_
_geom_torsion_atom_site_label_1
_geom_torsion_atom_site_label_2
_geom_torsion_atom_site_label_3
_geom_torsion_atom_site_label_4
_geom_torsion
C1 N1 C12 C13 162.17(15)
C4 N1 C12 C13 -31.5(2)
C1 N1 C12 C17 -20.1(2)
C4 N1 C12 C17 146.21(15)
C2 C3 C18 C23 -127.75(16)
C4 C3 C18 C23 118.87(16)
C2 C3 C18 C19 53.78(19)
C4 C3 C18 C19 -59.61(18)
C18 C3 C2 C1 -103.07(15)
C4 C3 C2 C1 17.46(16)
C18 C3 C2 C24 72.90(18)
C4 C3 C2 C24 -166.57(14)
C1 N1 C4 C5 -98.92(14)
C12 N1 C4 C5 92.48(16)
C1 N1 C4 C3 21.10(15)
C12 N1 C4 C3 -147.50(13)
C18 C3 C4 N1 97.79(14)
C2 C3 C4 N1 -22.41(14)
C18 C3 C4 C5 -143.04(12)
C2 C3 C4 C5 96.76(13)
C24 C2 C1 N1 179.33(15)
C3 C2 C1 N1 -5.16(18)
C24 C2 C1 C27 6.8(3)
C3 C2 C1 C27 -177.70(15)
C12 N1 C1 C2 157.18(14)
C4 N1 C1 C2 -10.73(18)
C12 N1 C1 C27 -29.6(2)
C4 N1 C1 C27 162.44(14)
C7 C6 C5 O1 -170.29(17)
C11 C6 C5 O1 7.9(2)
C7 C6 C5 C4 10.8(2)
C11 C6 C5 C4 -171.02(14)
N1 C4 C5 O1 6.4(2)
C3 C4 C5 O1 -108.39(18)
N1 C4 C5 C6 -174.67(12)
C3 C4 C5 C6 70.52(17)
C13 C12 C17 C16 -3.9(2)
N1 C12 C17 C16 178.40(14)
C7 C6 C11 C10 -0.5(2)
C5 C6 C11 C10 -178.73(15)
C11 C6 C7 C8 0.2(3)
C5 C6 C7 C8 178.39(17)
C25 O3 C24 O2 -5.3(3)
C25 O3 C24 C2 175.57(18)
C1 C2 C24 O2 171.34(19)
C3 C2 C24 O2 -3.7(3)
C1 C2 C24 O3 -9.5(3)
C3 C2 C24 O3 175.39(14)
C17 C12 C13 C14 2.4(2)
N1 C12 C13 C14 -179.86(15)
C12 C17 C16 C15 2.4(3)
C12 C17 C16 C30 -179.52(18)
C6 C11 C10 C9 0.2(3)
C23 C18 C19 C20 -0.5(3)
C3 C18 C19 C20 178.03(16)
C17 C16 C15 C14 0.6(3)
C30 C16 C15 C14 -177.5(2)
C19 C18 C23 C22 0.2(3)
C3 C18 C23 C22 -178.33(18)
C16 C15 C14 C13 -2.1(3)
C12 C13 C14 C15 0.6(3)
C28 O5 C27 O4 -4.7(3)
C28 O5 C27 C1 175.3(2)
C2 C1 C27 O4 105.2(2)
N1 C1 C27 O4 -66.8(2)
C2 C1 C27 O5 -74.8(2)
N1 C1 C27 O5 113.21(18)
C6 C7 C8 C9 0.3(3)
C11 C10 C9 C8 0.3(3)
C7 C8 C9 C10 -0.5(3)
C18 C19 C20 C21 0.6(3)
C19 C20 C21 C22 -0.4(3)
C20 C21 C22 C23 0.1(3)
C18 C23 C22 C21 0.0(3)
C24 O3 C25 C26 161.8(2)
C27 O5 C28 C29 127.4(4)
